data_4079235
loop_
_publ_author_name
'Garc\'ia-L\'opez, Jos\'e-Antonio'
'Oliva-Madrid, Mar\'ia-Jos\'e'
'Saura-Llamas, Isabel'
'Bautista, Delia'
'Vicente, Jos\'e'

_publ_section_title
;
 Reactivity toward CO of Eight-Membered Palladacycles Derived from the
 Insertion of Alkenes into the Pd--C Bond of Cyclopalladated Primary
 Arylalkylamines of Pharmaceutical Interest. Synthesis of
 Tetrahydrobenzazocinones, Ortho-Functionalized Phenethylamines, Ureas,
 and an Isocyanate
;
_journal_issue 17
_journal_name_full Organometallics
_journal_page_first 6351
_journal_paper_doi 10.1021/om300593x
_journal_volume 31
_journal_year 2012
_chemical_formula_sum 'C15 H19 N O2'
_chemical_formula_weight 245.31
_chemical_name_systematic
; 
 ? 
;
_space_group_IT_number 14
_symmetry_cell_setting monoclinic
_symmetry_space_group_name_Hall '-P 2ybc'
_symmetry_space_group_name_H-M 'P 1 21/c 1'
_atom_sites_solution_hydrogens geom
_atom_sites_solution_primary direct
_atom_sites_solution_secondary difmap
_audit_creation_method SHELXL-97
_cell_angle_alpha 90.00
_cell_angle_beta 90.498(2)
_cell_angle_gamma 90.00
_cell_formula_units_Z 4
_cell_length_a 7.0248(9)
_cell_length_b 14.0118(18)
_cell_length_c 13.1210(17)
_cell_measurement_reflns_used 3232
_cell_measurement_temperature 100(2)
_cell_measurement_theta_max 27.86
_cell_measurement_theta_min 2.9
_cell_volume 1291.5(3)
_computing_cell_refinement 'Bruker SAINT'
_computing_data_collection 'Bruker SMART'
_computing_data_reduction 'Bruker SAINT'
_computing_molecular_graphics 'Bruker SHELXTL'
_computing_publication_material 'Bruker SHELXTL'
_computing_structure_refinement 'SHELXL-97 (Sheldrick, 1997)'
_computing_structure_solution 'SHELXS-97 (Sheldrick, 1990)'
_diffrn_ambient_temperature 100(2)
_diffrn_detector_area_resol_mean 8.26
_diffrn_measured_fraction_theta_full 1.000
_diffrn_measured_fraction_theta_max 0.950
_diffrn_measurement_device_type 'Bruker SMART APEX CCD'
_diffrn_measurement_method \w-scan
_diffrn_radiation_monochromator graphite
_diffrn_radiation_source 'fine-focus sealed tube'
_diffrn_radiation_type MoK\a
_diffrn_radiation_wavelength 0.71073
_diffrn_reflns_av_R_equivalents 0.0395
_diffrn_reflns_av_sigmaI/netI 0.0358
_diffrn_reflns_limit_h_max 9
_diffrn_reflns_limit_h_min -9
_diffrn_reflns_limit_k_max 18
_diffrn_reflns_limit_k_min -18
_diffrn_reflns_limit_l_max 17
_diffrn_reflns_limit_l_min -17
_diffrn_reflns_number 15915
_diffrn_reflns_theta_full 26.00
_diffrn_reflns_theta_max 28.71
_diffrn_reflns_theta_min 2.13
_exptl_absorpt_coefficient_mu 0.083
_exptl_absorpt_correction_T_max 0.9967
_exptl_absorpt_correction_T_min 0.9023
_exptl_absorpt_correction_type multi-scan
_exptl_absorpt_process_details SADABS
_exptl_crystal_colour colourless
_exptl_crystal_density_diffrn 1.262
_exptl_crystal_density_method 'not measured'
_exptl_crystal_description block
_exptl_crystal_F_000 528
_exptl_crystal_size_max 0.12
_exptl_crystal_size_mid 0.12
_exptl_crystal_size_min 0.04
_refine_diff_density_max 0.362
_refine_diff_density_min -0.244
_refine_diff_density_rms 0.052
_refine_ls_extinction_method none
_refine_ls_goodness_of_fit_ref 1.062
_refine_ls_hydrogen_treatment 'NH free, rigid methyls, others riding'
_refine_ls_matrix_type full
_refine_ls_number_parameters 170
_refine_ls_number_reflns 3175
_refine_ls_number_restraints 0
_refine_ls_restrained_S_all 1.062
_refine_ls_R_factor_all 0.0658
_refine_ls_R_factor_gt 0.0519
_refine_ls_shift/su_max 0.001
_refine_ls_shift/su_mean 0.000
_refine_ls_structure_factor_coef Fsqd
_refine_ls_weighting_details 'calc w=1/[\s^2^(Fo^2^)+(0.0545P)^2^+0.5705P] where P=(Fo^2^+2Fc^2^)/3'
_refine_ls_weighting_scheme calc
_refine_ls_wR_factor_gt 0.1144
_refine_ls_wR_factor_ref 0.1215
_reflns_number_gt 2622
_reflns_number_total 3175
_reflns_threshold_expression >2sigma(I)
_cod_data_source_file om300593x_si_002.cif
_cod_data_source_block jaf707s
_cod_original_sg_symbol_H-M 'P 2(1)/c'
_cod_database_code 4079235

loop_
_symmetry_equiv_pos_as_xyz
'x, y, z'
'-x, y+1/2, -z+1/2'
'-x, -y, -z'
'x, -y-1/2, z-1/2'

loop_
_atom_site_label
_atom_site_type_symbol
_atom_site_fract_x
_atom_site_fract_y
_atom_site_fract_z
_atom_site_U_iso_or_equiv
_atom_site_adp_type
_atom_site_occupancy
_atom_site_symmetry_multiplicity
_atom_site_calc_flag
_atom_site_refinement_flags
C1 C 0.98320(19) 0.91998(10) 0.17462(10) 0.0136(3) Uani 1 1 d .
C2 C 1.0234(2) 0.82940(10) 0.21542(10) 0.0137(3) Uani 1 1 d .
C3 C 1.2021(2) 0.78893(11) 0.19824(11) 0.0171(3) Uani 1 1 d .
H3 H 1.2308 0.7282 0.2266 0.021 Uiso 1 1 calc R
C4 C 1.3381(2) 0.83528(12) 0.14078(11) 0.0204(3) Uani 1 1 d .
H4 H 1.4582 0.8062 0.1294 0.024 Uiso 1 1 calc R
C5 C 1.2984(2) 0.92417(12) 0.10008(11) 0.0204(3) Uani 1 1 d .
H5 H 1.3906 0.9563 0.0601 0.025 Uiso 1 1 calc R
C6 C 1.1232(2) 0.96612(11) 0.11798(11) 0.0169(3) Uani 1 1 d .
H6 H 1.0976 1.0278 0.0911 0.020 Uiso 1 1 calc R
C7 C 0.7908(2) 0.96872(11) 0.18191(11) 0.0159(3) Uani 1 1 d .
H7A H 0.7079 0.9420 0.1276 0.019 Uiso 1 1 calc R
H7B H 0.8095 1.0371 0.1660 0.019 Uiso 1 1 calc R
C8 C 0.68097(19) 0.96274(10) 0.28279(10) 0.0136(3) Uani 1 1 d .
H8 H 0.6208 0.8983 0.2879 0.016 Uiso 1 1 calc R
O1 O 0.84730(15) 1.05813(7) 0.40583(8) 0.0194(2) Uani 1 1 d .
C9 C 0.8156(2) 0.97675(10) 0.37378(11) 0.0139(3) Uani 1 1 d .
N1 N 0.90063(17) 0.90035(9) 0.41502(9) 0.0137(3) Uani 1 1 d .
H01 H 0.976(3) 0.9137(13) 0.4669(15) 0.025(5) Uiso 1 1 d .
C10 C 0.8822(2) 0.79698(10) 0.39234(11) 0.0154(3) Uani 1 1 d .
C11 C 0.8801(2) 0.77394(10) 0.27639(11) 0.0145(3) Uani 1 1 d .
H11A H 0.9050 0.7049 0.2673 0.017 Uiso 1 1 calc R
H11B H 0.7513 0.7873 0.2487 0.017 Uiso 1 1 calc R
C12 C 1.0587(2) 0.75220(11) 0.44136(11) 0.0199(3) Uani 1 1 d .
H12A H 1.1730 0.7766 0.4079 0.030 Uiso 1 1 calc R
H12B H 1.0532 0.6827 0.4337 0.030 Uiso 1 1 calc R
H12C H 1.0634 0.7686 0.5140 0.030 Uiso 1 1 calc R
C13 C 0.7025(2) 0.75662(11) 0.44201(12) 0.0229(3) Uani 1 1 d .
H13A H 0.7108 0.7652 0.5160 0.034 Uiso 1 1 calc R
H13B H 0.6914 0.6885 0.4262 0.034 Uiso 1 1 calc R
H13C H 0.5903 0.7904 0.4155 0.034 Uiso 1 1 calc R
C14 C 0.5244(2) 1.03885(10) 0.28750(11) 0.0167(3) Uani 1 1 d .
O2 O 0.52336(16) 1.10758(8) 0.23242(9) 0.0243(3) Uani 1 1 d .
C15 C 0.3681(2) 1.01959(13) 0.36202(13) 0.0270(4) Uani 1 1 d .
H15A H 0.2952 1.0782 0.3733 0.040 Uiso 1 1 calc R
H15B H 0.4234 0.9979 0.4268 0.040 Uiso 1 1 calc R
H15C H 0.2834 0.9701 0.3346 0.040 Uiso 1 1 calc R

loop_
_atom_site_aniso_label
_atom_site_aniso_U_11
_atom_site_aniso_U_22
_atom_site_aniso_U_33
_atom_site_aniso_U_23
_atom_site_aniso_U_13
_atom_site_aniso_U_12
C1 0.0127(7) 0.0176(7) 0.0104(6) -0.0029(5) -0.0020(5) -0.0008(5)
C2 0.0145(7) 0.0164(7) 0.0102(6) -0.0030(5) -0.0028(5) -0.0011(5)
C3 0.0181(7) 0.0194(7) 0.0138(7) -0.0043(5) -0.0040(5) 0.0030(6)
C4 0.0138(7) 0.0309(9) 0.0165(7) -0.0075(6) -0.0020(6) 0.0038(6)
C5 0.0143(7) 0.0337(9) 0.0133(7) -0.0011(6) 0.0009(5) -0.0057(6)
C6 0.0178(7) 0.0196(7) 0.0134(7) 0.0011(5) -0.0032(5) -0.0034(6)
C7 0.0137(7) 0.0199(7) 0.0141(7) 0.0021(5) -0.0023(5) 0.0020(6)
C8 0.0121(6) 0.0152(7) 0.0133(7) -0.0009(5) -0.0023(5) -0.0001(5)
O1 0.0220(6) 0.0140(5) 0.0221(6) -0.0031(4) -0.0074(4) 0.0005(4)
C9 0.0111(6) 0.0170(7) 0.0137(7) -0.0003(5) 0.0002(5) -0.0007(5)
N1 0.0151(6) 0.0145(6) 0.0114(6) -0.0007(4) -0.0034(5) -0.0019(5)
C10 0.0191(7) 0.0126(7) 0.0144(7) 0.0007(5) -0.0008(5) -0.0033(5)
C11 0.0162(7) 0.0120(7) 0.0152(7) -0.0008(5) -0.0017(5) -0.0008(5)
C12 0.0286(8) 0.0154(7) 0.0155(7) 0.0012(6) -0.0059(6) 0.0013(6)
C13 0.0275(8) 0.0214(8) 0.0198(8) 0.0015(6) 0.0040(6) -0.0067(6)
C14 0.0144(7) 0.0178(7) 0.0177(7) -0.0061(6) -0.0057(5) 0.0007(5)
O2 0.0198(6) 0.0190(6) 0.0339(7) 0.0021(5) -0.0049(5) 0.0025(4)
C15 0.0199(8) 0.0395(10) 0.0217(8) -0.0037(7) 0.0011(6) 0.0087(7)

loop_
_atom_type_symbol
_atom_type_description
_atom_type_scat_dispersion_real
_atom_type_scat_dispersion_imag
_atom_type_scat_source
C C 0.0033 0.0016 'International Tables Vol C Tables 4.2.6.8 and 6.1.1.4'
H H 0.0000 0.0000 'International Tables Vol C Tables 4.2.6.8 and 6.1.1.4'
N N 0.0061 0.0033 'International Tables Vol C Tables 4.2.6.8 and 6.1.1.4'
O O 0.0106 0.0060 'International Tables Vol C Tables 4.2.6.8 and 6.1.1.4'

loop_
_geom_angle_atom_site_label_1
_geom_angle_atom_site_label_2
_geom_angle_atom_site_label_3
_geom_angle
C6 C1 C2 118.73(13)
C6 C1 C7 117.17(13)
C2 C1 C7 123.96(12)
C3 C2 C1 118.89(13)
C3 C2 C11 118.79(13)
C1 C2 C11 122.32(12)
C4 C3 C2 121.52(14)
C5 C4 C3 119.68(14)
C4 C5 C6 119.55(14)
C5 C6 C1 121.62(14)
C1 C7 C8 118.86(12)
C9 C8 C14 108.54(11)
C9 C8 C7 110.68(11)
C14 C8 C7 111.20(12)
O1 C9 N1 121.49(13)
O1 C9 C8 119.53(13)
N1 C9 C8 118.95(12)
C9 N1 C10 131.44(12)
N1 C10 C12 104.32(11)
N1 C10 C13 110.20(12)
C12 C10 C13 109.76(12)
N1 C10 C11 113.50(11)
C12 C10 C11 109.12(12)
C13 C10 C11 109.78(12)
C2 C11 C10 114.30(11)
O2 C14 C15 122.26(14)
O2 C14 C8 122.20(13)
C15 C14 C8 115.48(13)

loop_
_geom_bond_atom_site_label_1
_geom_bond_atom_site_label_2
_geom_bond_distance
C1 C6 1.396(2)
C1 C2 1.405(2)
C1 C7 1.5181(19)
C2 C3 1.397(2)
C2 C11 1.5072(19)
C3 C4 1.384(2)
C4 C5 1.383(2)
C5 C6 1.386(2)
C7 C8 1.540(2)
C8 C9 1.5291(19)
C8 C14 1.5333(19)
O1 C9 1.2351(17)
C9 N1 1.3379(19)
N1 C10 1.4841(18)
C10 C12 1.527(2)
C10 C13 1.534(2)
C10 C11 1.5552(19)
C14 O2 1.2041(19)
C14 C15 1.501(2)

loop_
_geom_hbond_atom_site_label_D
_geom_hbond_atom_site_label_H
_geom_hbond_atom_site_label_A
_geom_hbond_distance_DH
_geom_hbond_distance_HA
_geom_hbond_distance_DA
_geom_hbond_angle_DHA
_geom_hbond_site_symmetry_A
N1 H01 O1 0.88(2) 2.11(2) 2.9879(16) 178.2(17) 3_776
C3 H3 O2 0.95 2.47 3.3129(19) 147.5 2_745
